data_4070519
loop_
_publ_author_name
'Grime, Richard W.'
'Helliwell, Madeleine'
'Hussain, Zaffar I.'
'Lancashire, Hannah N.'
'Mason, Christopher R.'
'McDouall, Joseph J. W.'
'Mydlowski, Christopher M.'
'Whiteley, Mark W.'

_publ_contact_author
;
Madeleine Helliwell 

;
_publ_section_title
;
 Metallacumulenylidene Complexes in the Cycloheptatrienyl Molybdenum
 Series [Mo{(C)n&#xE5FB;CR2}L2(\h-C7H7)]+(n= 0&#x2212;2; L2= P-Donor
 Ligand). X-ray Crystal Structures of
 [Mo{C&#xE5FB;C(H)Ph}{P(OMe)3}2(\h-C7H7)][BF4] and
 [Mo(C&#xE5FB;C&#xE5FB;CPh2)(dppe)(\h-C7H7)][PF6] and DFT Investigation of
 Cumulenylidene Ligand Orientations
;
_journal_issue 5
_journal_name_full Organometallics
_journal_page_first 857
_journal_paper_doi 10.1021/om700920t
_journal_volume 27
_journal_year 2008
_chemical_formula_sum 'C48.25 H41.5 Cl0.5 F6 Mo P3'
_chemical_formula_weight 941.89
_chemical_name_systematic
; 
 ? 
;
_space_group_IT_number 14
_symmetry_cell_setting monoclinic
_symmetry_space_group_name_Hall '-P 2ybc'
_symmetry_space_group_name_H-M 'P 1 21/c 1'
_atom_sites_solution_hydrogens geom
_atom_sites_solution_primary direct
_atom_sites_solution_secondary difmap
_audit_creation_method SHELXL-97
_cell_angle_alpha 90.00
_cell_angle_beta 99.6210(10)
_cell_angle_gamma 90.00
_cell_formula_units_Z 4
_cell_length_a 11.5260(8)
_cell_length_b 17.7669(13)
_cell_length_c 20.4687(15)
_cell_measurement_reflns_used 6703
_cell_measurement_temperature 100(2)
_cell_measurement_theta_max 26.05
_cell_measurement_theta_min 2.29
_cell_volume 4132.7(5)
_computing_cell_refinement 'Bruker SMART'
_computing_data_collection 'Bruker SMART'
_computing_data_reduction 'Bruker SAINT'
_computing_molecular_graphics 'Bruker SHELXTL'
_computing_publication_material 'Bruker SHELXTL'
_computing_structure_refinement 'SHELXL-97 (Sheldrick, 1997)'
_computing_structure_solution 'SIR-97 (Altomare, 1997)'
_diffrn_ambient_temperature 100(2)
_diffrn_measured_fraction_theta_full 0.995
_diffrn_measured_fraction_theta_max 0.995
_diffrn_measurement_device_type 'CCD area detector'
_diffrn_measurement_method 'phi and omega scans'
_diffrn_radiation_monochromator graphite
_diffrn_radiation_source 'fine-focus sealed tube'
_diffrn_radiation_type MoK\a
_diffrn_radiation_wavelength 0.71073
_diffrn_reflns_av_R_equivalents 0.0328
_diffrn_reflns_av_sigmaI/netI 0.0391
_diffrn_reflns_limit_h_max 14
_diffrn_reflns_limit_h_min -11
_diffrn_reflns_limit_k_max 22
_diffrn_reflns_limit_k_min -22
_diffrn_reflns_limit_l_max 25
_diffrn_reflns_limit_l_min -24
_diffrn_reflns_number 23732
_diffrn_reflns_theta_full 26.38
_diffrn_reflns_theta_max 26.38
_diffrn_reflns_theta_min 1.79
_exptl_absorpt_coefficient_mu 0.528
_exptl_absorpt_correction_T_max 0.9491
_exptl_absorpt_correction_T_min 0.8367
_exptl_absorpt_correction_type multi-scan
_exptl_absorpt_process_details SADABS
_exptl_crystal_colour dark
_exptl_crystal_density_diffrn 1.514
_exptl_crystal_density_method 'not measured'
_exptl_crystal_description plate
_exptl_crystal_F_000 1922
_exptl_crystal_size_max 0.35
_exptl_crystal_size_mid 0.35
_exptl_crystal_size_min 0.10
_refine_diff_density_max 1.270
_refine_diff_density_min -0.681
_refine_diff_density_rms 0.101
_refine_ls_extinction_method none
_refine_ls_goodness_of_fit_ref 1.049
_refine_ls_hydrogen_treatment constr
_refine_ls_matrix_type full
_refine_ls_number_parameters 540
_refine_ls_number_reflns 8425
_refine_ls_number_restraints 0
_refine_ls_restrained_S_all 1.049
_refine_ls_R_factor_all 0.0602
_refine_ls_R_factor_gt 0.0483
_refine_ls_shift/su_max 0.001
_refine_ls_shift/su_mean 0.000
_refine_ls_structure_factor_coef Fsqd
_refine_ls_weighting_details 'calc w=1/[\s^2^(Fo^2^)+(0.0666P)^2^+6.7141P] where P=(Fo^2^+2Fc^2^)/3'
_refine_ls_weighting_scheme calc
_refine_ls_wR_factor_gt 0.1247
_refine_ls_wR_factor_ref 0.1326
_reflns_number_gt 6961
_reflns_number_total 8425
_reflns_threshold_expression >2sigma(I)
_cod_data_source_file compd9cif.cif
_cod_data_source_block s2132abs
_cod_depositor_comments
;
The following automatic conversions were performed:

'_symmetry_cell_setting' value 'Monoclinic' changed to 'monoclinic'
according to /home/saulius/struct/CIF-dictionaries/cif_core.dic
dictionary named 'cif_core.dic' version 2.4.1 from 2010-06-29.

Automatic conversion script
Id: cif_fix_values 1715 2011-07-08 13:25:40Z adriana 
;
_cod_original_sg_symbol_H-M P2(1)/c
_cod_original_formula_sum 'C48.25 H41.50 Cl0.50 F6 Mo P3'
_cod_database_code 4070519

loop_
_symmetry_equiv_pos_as_xyz
'x, y, z'
'-x, y+1/2, -z+1/2'
'-x, -y, -z'
'x, -y-1/2, z-1/2'

loop_
_atom_site_label
_atom_site_type_symbol
_atom_site_fract_x
_atom_site_fract_y
_atom_site_fract_z
_atom_site_U_iso_or_equiv
_atom_site_adp_type
_atom_site_occupancy
_atom_site_symmetry_multiplicity
_atom_site_calc_flag
_atom_site_refinement_flags
Mo1 Mo 0.97148(2) 0.786804(15) 0.450415(14) 0.02270(10) Uani 1 1 d .
P1 P 1.02384(7) 0.82223(5) 0.34008(4) 0.02419(19) Uani 1 1 d .
P2 P 0.77955(7) 0.76628(5) 0.37432(4) 0.02493(19) Uani 1 1 d .
C1 C 0.9874(3) 0.68168(19) 0.41897(16) 0.0241(7) Uani 1 1 d .
C2 C 0.9907(3) 0.61438(19) 0.40024(16) 0.0256(7) Uani 1 1 d .
C3 C 0.9933(3) 0.53998(18) 0.38620(16) 0.0248(7) Uani 1 1 d .
C4 C 1.0973(3) 0.50534(19) 0.36461(16) 0.0264(7) Uani 1 1 d .
C5 C 1.1738(3) 0.5479(2) 0.33325(19) 0.0339(8) Uani 1 1 d .
H5 H 1.1566 0.5982 0.3233 0.041 Uiso 1 1 calc R
C6 C 1.2747(3) 0.5163(2) 0.3169(2) 0.0398(9) Uani 1 1 d .
H6 H 1.3237 0.5450 0.2950 0.048 Uiso 1 1 calc R
C7 C 1.3032(3) 0.4421(2) 0.33281(19) 0.0347(8) Uani 1 1 d .
H7 H 1.3715 0.4211 0.3221 0.042 Uiso 1 1 calc R
C8 C 1.2297(3) 0.3995(2) 0.36479(17) 0.0302(8) Uani 1 1 d .
H8 H 1.2493 0.3500 0.3767 0.036 Uiso 1 1 calc R
C9 C 1.1265(3) 0.43056(19) 0.37909(17) 0.0275(7) Uani 1 1 d .
H9 H 1.0757 0.4007 0.3988 0.033 Uiso 1 1 calc R
C10 C 0.8936(3) 0.49135(18) 0.39803(17) 0.0258(7) Uani 1 1 d .
C11 C 0.8444(3) 0.4377(2) 0.35220(18) 0.0320(8) Uani 1 1 d .
H11 H 0.8733 0.4321 0.3127 0.038 Uiso 1 1 calc R
C12 C 0.7534(3) 0.3930(2) 0.3647(2) 0.0378(9) Uani 1 1 d .
H12 H 0.7195 0.3584 0.3331 0.045 Uiso 1 1 calc R
C13 C 0.7116(3) 0.3992(2) 0.4246(2) 0.0374(9) Uani 1 1 d .
H13 H 0.6516 0.3678 0.4336 0.045 Uiso 1 1 calc R
C14 C 0.7600(3) 0.4521(2) 0.47016(18) 0.0326(8) Uani 1 1 d .
H14 H 0.7327 0.4566 0.5102 0.039 Uiso 1 1 calc R
C15 C 0.8488(3) 0.4985(2) 0.45666(17) 0.0280(7) Uani 1 1 d .
H15 H 0.8792 0.5351 0.4872 0.034 Uiso 1 1 calc R
C16 C 0.8721(4) 0.8368(2) 0.52776(19) 0.0392(9) Uani 1 1 d .
H16 H 0.7914 0.8417 0.5264 0.047 Uiso 1 1 calc R
C17 C 0.9223(4) 0.7680(2) 0.55422(18) 0.0352(8) Uani 1 1 d .
H17 H 0.8727 0.7355 0.5721 0.042 Uiso 1 1 calc R
C18 C 1.0380(4) 0.7442(2) 0.55625(18) 0.0356(9) Uani 1 1 d .
H18 H 1.0549 0.6971 0.5753 0.043 Uiso 1 1 calc R
C19 C 1.1331(4) 0.7795(2) 0.53423(19) 0.0377(9) Uani 1 1 d .
H19 H 1.2037 0.7530 0.5409 0.045 Uiso 1 1 calc R
C20 C 1.1349(4) 0.8498(2) 0.5034(2) 0.0423(10) Uani 1 1 d .
H20 H 1.2052 0.8630 0.4898 0.051 Uiso 1 1 calc R
C21 C 1.0434(4) 0.9029(2) 0.49049(19) 0.0428(10) Uani 1 1 d .
H21 H 1.0622 0.9473 0.4705 0.051 Uiso 1 1 calc R
C22 C 0.9283(4) 0.8985(2) 0.5033(2) 0.0429(10) Uani 1 1 d .
H22 H 0.8831 0.9419 0.4947 0.051 Uiso 1 1 calc R
C23 C 0.8950(3) 0.8087(2) 0.27480(17) 0.0295(7) Uani 1 1 d .
H23A H 0.8497 0.8550 0.2688 0.035 Uiso 1 1 calc R
H23B H 0.9211 0.7970 0.2333 0.035 Uiso 1 1 calc R
C24 C 0.8174(3) 0.7452(2) 0.29271(17) 0.0269(7) Uani 1 1 d .
H24A H 0.8590 0.6977 0.2940 0.032 Uiso 1 1 calc R
H24B H 0.7464 0.7415 0.2599 0.032 Uiso 1 1 calc R
C25 C 1.0695(3) 0.91977(19) 0.32950(17) 0.0293(8) Uani 1 1 d .
C26 C 1.1875(4) 0.9390(2) 0.3419(2) 0.0448(10) Uani 1 1 d .
H26 H 1.2439 0.9014 0.3518 0.054 Uiso 1 1 calc R
C27 C 1.2226(4) 1.0134(2) 0.3397(3) 0.0542(12) Uani 1 1 d .
H27 H 1.3024 1.0251 0.3482 0.065 Uiso 1 1 calc R
C28 C 1.1418(4) 1.0699(2) 0.3252(2) 0.0436(10) Uani 1 1 d .
H28 H 1.1659 1.1198 0.3246 0.052 Uiso 1 1 calc R
C29 C 1.0257(5) 1.0518(2) 0.3117(2) 0.0549(12) Uani 1 1 d .
H29 H 0.9700 1.0896 0.3009 0.066 Uiso 1 1 calc R
C30 C 0.9893(4) 0.9770(2) 0.3138(2) 0.0498(11) Uani 1 1 d .
H30 H 0.9094 0.9657 0.3045 0.060 Uiso 1 1 calc R
C31 C 1.1428(3) 0.76860(18) 0.31375(17) 0.0254(7) Uani 1 1 d .
C32 C 1.2375(3) 0.7468(2) 0.36078(19) 0.0339(8) Uani 1 1 d .
H32 H 1.2363 0.7554 0.4055 0.041 Uiso 1 1 calc R
C33 C 1.3347(3) 0.7121(2) 0.3412(2) 0.0388(9) Uani 1 1 d .
H33 H 1.3991 0.6990 0.3729 0.047 Uiso 1 1 calc R
C34 C 1.3360(3) 0.6972(2) 0.2754(2) 0.0365(9) Uani 1 1 d .
H34 H 1.4010 0.6738 0.2628 0.044 Uiso 1 1 calc R
C35 C 1.2415(3) 0.7167(2) 0.2285(2) 0.0357(8) Uani 1 1 d .
H35 H 1.2414 0.7053 0.1841 0.043 Uiso 1 1 calc R
C36 C 1.1455(3) 0.7536(2) 0.24745(19) 0.0330(8) Uani 1 1 d .
H36 H 1.0828 0.7683 0.2153 0.040 Uiso 1 1 calc R
C37 C 0.6763(3) 0.8442(2) 0.35266(19) 0.0339(8) Uani 1 1 d .
C38 C 0.7119(4) 0.9187(2) 0.3648(2) 0.0467(10) Uani 1 1 d .
H38 H 0.7869 0.9284 0.3879 0.056 Uiso 1 1 calc R
C39 C 0.6383(5) 0.9784(3) 0.3432(3) 0.0585(13) Uani 1 1 d .
H39 H 0.6635 1.0277 0.3517 0.070 Uiso 1 1 calc R
C40 C 0.5265(4) 0.9637(3) 0.3087(3) 0.0605(14) Uani 1 1 d .
H40 H 0.4752 1.0033 0.2953 0.073 Uiso 1 1 calc R
C41 C 0.4918(4) 0.8921(3) 0.2945(3) 0.0593(13) Uani 1 1 d .
H41 H 0.4178 0.8827 0.2700 0.071 Uiso 1 1 calc R
C42 C 0.5663(4) 0.8320(3) 0.3164(2) 0.0486(11) Uani 1 1 d .
H42 H 0.5411 0.7830 0.3064 0.058 Uiso 1 1 calc R
C43 C 0.6874(3) 0.6887(2) 0.39341(18) 0.0278(7) Uani 1 1 d .
C44 C 0.6574(3) 0.6287(2) 0.34970(18) 0.0300(8) Uani 1 1 d .
H44 H 0.6857 0.6271 0.3098 0.036 Uiso 1 1 calc R
C45 C 0.5854(3) 0.5714(2) 0.36584(19) 0.0329(8) Uani 1 1 d .
H45 H 0.5644 0.5320 0.3363 0.039 Uiso 1 1 calc R
C46 C 0.5444(3) 0.5727(2) 0.42592(19) 0.0340(8) Uani 1 1 d .
H46 H 0.4967 0.5340 0.4368 0.041 Uiso 1 1 calc R
C47 C 0.5745(3) 0.6314(2) 0.46927(19) 0.0358(8) Uani 1 1 d .
H47 H 0.5471 0.6323 0.5095 0.043 Uiso 1 1 calc R
C48 C 0.6458(3) 0.6893(2) 0.45322(19) 0.0327(8) Uani 1 1 d .
H48 H 0.6657 0.7288 0.4828 0.039 Uiso 1 1 calc R
P3 P 0.52857(10) 0.69865(6) 0.11924(6) 0.0404(3) Uani 1 1 d .
F1 F 0.6574(3) 0.7286(2) 0.1170(3) 0.1082(14) Uani 1 1 d .
F2 F 0.4942(4) 0.77050(19) 0.1554(2) 0.1028(13) Uani 1 1 d .
F3 F 0.5756(3) 0.66093(18) 0.18884(16) 0.0736(9) Uiso 1 1 d .
F4 F 0.4777(4) 0.7336(2) 0.04869(18) 0.0961(13) Uani 1 1 d .
F5 F 0.4032(2) 0.6650(2) 0.12016(15) 0.0718(9) Uani 1 1 d .
F6 F 0.5642(4) 0.6254(2) 0.0843(2) 0.1028(13) Uani 1 1 d .
Cl1S Cl 0.6292(4) 0.4900(2) 0.00493(19) 0.0392(8) Uani 0.25 1 d P
Cl2S Cl 0.5447(6) 0.4005(5) 0.0478(3) 0.100(2) Uani 0.25 1 d P
C1S C 0.514(2) 0.4748(12) 0.0152(11) 0.065(6) Uiso 0.25 1 d P

loop_
_atom_site_aniso_label
_atom_site_aniso_U_11
_atom_site_aniso_U_22
_atom_site_aniso_U_33
_atom_site_aniso_U_23
_atom_site_aniso_U_13
_atom_site_aniso_U_12
Mo1 0.02322(16) 0.01716(15) 0.02774(16) 0.00087(11) 0.00430(11) -0.00124(11)
P1 0.0193(4) 0.0225(4) 0.0308(4) 0.0052(3) 0.0045(3) 0.0010(3)
P2 0.0191(4) 0.0240(4) 0.0323(5) -0.0003(3) 0.0062(3) 0.0013(3)
C1 0.0203(16) 0.0242(17) 0.0278(16) 0.0012(13) 0.0036(13) 0.0006(13)
C2 0.0209(16) 0.0272(17) 0.0283(17) 0.0053(14) 0.0032(13) -0.0004(13)
C3 0.0258(17) 0.0230(16) 0.0245(16) 0.0015(13) 0.0011(13) -0.0005(13)
C4 0.0257(17) 0.0259(17) 0.0265(16) -0.0031(13) 0.0012(14) -0.0004(14)
C5 0.032(2) 0.0244(18) 0.047(2) 0.0045(16) 0.0130(17) 0.0021(15)
C6 0.030(2) 0.035(2) 0.058(3) 0.0004(18) 0.0180(18) -0.0049(16)
C7 0.0233(18) 0.034(2) 0.047(2) -0.0082(17) 0.0057(16) 0.0001(15)
C8 0.0324(19) 0.0238(17) 0.0334(18) -0.0019(14) 0.0030(15) 0.0030(14)
C9 0.0307(18) 0.0221(16) 0.0302(17) -0.0026(13) 0.0066(15) -0.0032(14)
C10 0.0252(17) 0.0209(16) 0.0304(17) 0.0020(13) 0.0024(14) 0.0028(13)
C11 0.034(2) 0.0278(18) 0.0349(19) -0.0061(15) 0.0067(16) 0.0013(15)
C12 0.0293(19) 0.032(2) 0.052(2) -0.0136(17) 0.0056(17) -0.0018(16)
C13 0.0231(18) 0.0270(19) 0.064(3) 0.0054(17) 0.0117(18) 0.0000(15)
C14 0.0258(18) 0.037(2) 0.0362(19) 0.0056(16) 0.0080(15) 0.0036(15)
C15 0.0263(17) 0.0271(18) 0.0304(17) -0.0003(14) 0.0039(14) 0.0031(14)
C16 0.038(2) 0.046(2) 0.034(2) -0.0126(17) 0.0051(17) 0.0033(18)
C17 0.045(2) 0.035(2) 0.0268(18) -0.0005(15) 0.0115(16) -0.0095(17)
C18 0.042(2) 0.0302(19) 0.0308(19) 0.0046(15) -0.0040(16) -0.0032(16)
C19 0.036(2) 0.040(2) 0.0331(19) -0.0043(16) -0.0070(16) -0.0013(17)
C20 0.043(2) 0.045(2) 0.039(2) -0.0104(18) 0.0090(18) -0.0223(19)
C21 0.069(3) 0.0205(18) 0.038(2) -0.0032(15) 0.008(2) -0.0117(19)
C22 0.061(3) 0.0265(19) 0.040(2) -0.0089(16) 0.005(2) 0.0082(19)
C23 0.0216(17) 0.0371(19) 0.0302(17) 0.0076(15) 0.0055(14) 0.0041(15)
C24 0.0194(16) 0.0315(18) 0.0294(17) -0.0006(14) 0.0027(13) -0.0001(14)
C25 0.036(2) 0.0232(17) 0.0301(18) 0.0078(14) 0.0088(15) 0.0014(14)
C26 0.033(2) 0.032(2) 0.073(3) -0.006(2) 0.021(2) -0.0045(17)
C27 0.045(3) 0.036(2) 0.088(4) -0.010(2) 0.029(3) -0.012(2)
C28 0.063(3) 0.031(2) 0.040(2) 0.0037(17) 0.017(2) -0.012(2)
C29 0.060(3) 0.030(2) 0.069(3) 0.014(2) -0.005(2) 0.003(2)
C30 0.039(2) 0.030(2) 0.076(3) 0.014(2) -0.002(2) 0.0015(18)
C31 0.0209(16) 0.0201(16) 0.0359(18) 0.0057(13) 0.0068(14) -0.0028(13)
C32 0.0275(19) 0.034(2) 0.040(2) 0.0049(16) 0.0054(16) 0.0014(15)
C33 0.0214(18) 0.039(2) 0.056(2) 0.0108(18) 0.0055(17) 0.0046(15)
C34 0.0278(19) 0.0291(19) 0.057(2) 0.0080(17) 0.0207(18) 0.0009(15)
C35 0.037(2) 0.032(2) 0.042(2) 0.0034(16) 0.0166(17) 0.0031(16)
C36 0.0296(19) 0.0310(19) 0.038(2) 0.0058(16) 0.0057(16) 0.0024(15)
C37 0.0268(19) 0.036(2) 0.041(2) 0.0023(16) 0.0113(16) 0.0079(15)
C38 0.045(2) 0.035(2) 0.057(3) 0.0006(19) 0.001(2) 0.0048(19)
C39 0.071(3) 0.033(2) 0.071(3) 0.003(2) 0.010(3) 0.015(2)
C40 0.050(3) 0.055(3) 0.079(4) 0.013(3) 0.018(3) 0.031(2)
C41 0.031(2) 0.057(3) 0.087(4) 0.012(3) 0.003(2) 0.013(2)
C42 0.029(2) 0.043(2) 0.074(3) 0.003(2) 0.007(2) 0.0029(18)
C43 0.0178(16) 0.0281(17) 0.0373(19) 0.0012(14) 0.0045(14) 0.0005(13)
C44 0.0227(17) 0.0296(18) 0.0383(19) 0.0015(15) 0.0069(15) 0.0017(14)
C45 0.0232(18) 0.0294(19) 0.044(2) -0.0006(16) 0.0004(16) 0.0014(14)
C46 0.0196(17) 0.033(2) 0.048(2) 0.0104(16) 0.0033(16) -0.0002(14)
C47 0.0255(19) 0.044(2) 0.040(2) 0.0042(17) 0.0100(16) -0.0015(16)
C48 0.0233(18) 0.036(2) 0.039(2) -0.0007(16) 0.0068(15) -0.0022(15)
P3 0.0376(6) 0.0267(5) 0.0627(7) 0.0077(5) 0.0251(5) 0.0052(4)
F1 0.068(2) 0.087(3) 0.183(4) 0.019(3) 0.062(3) -0.0288(19)
F2 0.119(3) 0.056(2) 0.135(3) -0.036(2) 0.022(3) 0.025(2)
F4 0.116(3) 0.096(3) 0.088(2) 0.048(2) 0.051(2) 0.036(2)
F5 0.0380(15) 0.102(2) 0.075(2) 0.0121(18) 0.0088(14) -0.0094(16)
F6 0.099(3) 0.068(2) 0.143(3) -0.027(2) 0.027(3) 0.040(2)
Cl1S 0.043(2) 0.0342(19) 0.0386(19) -0.0058(15) 0.0022(16) 0.0127(16)
Cl2S 0.078(4) 0.158(7) 0.060(3) -0.025(4) 0.004(3) 0.021(4)

loop_
_atom_type_symbol
_atom_type_description
_atom_type_scat_dispersion_real
_atom_type_scat_dispersion_imag
_atom_type_scat_source
C C 0.0033 0.0016 'International Tables Vol C Tables 4.2.6.8 and 6.1.1.4'
H H 0.0000 0.0000 'International Tables Vol C Tables 4.2.6.8 and 6.1.1.4'
F F 0.0171 0.0103 'International Tables Vol C Tables 4.2.6.8 and 6.1.1.4'
P P 0.1023 0.0942 'International Tables Vol C Tables 4.2.6.8 and 6.1.1.4'
Mo Mo -1.6832 0.6857 'International Tables Vol C Tables 4.2.6.8 and 6.1.1.4'
Cl Cl 0.1484 0.1585 'International Tables Vol C Tables 4.2.6.8 and 6.1.1.4'

loop_
_geom_angle_atom_site_label_1
_geom_angle_atom_site_label_2
_geom_angle_atom_site_label_3
_geom_angle
_geom_angle_site_symmetry_1
_geom_angle_site_symmetry_3
C1 Mo1 C16 132.25(14) . .
C1 Mo1 C20 119.70(15) . .
C16 Mo1 C20 87.13(15) . .
C1 Mo1 C18 87.79(14) . .
C16 Mo1 C18 66.58(15) . .
C20 Mo1 C18 66.34(14) . .
C1 Mo1 C17 102.20(13) . .
C16 Mo1 C17 35.99(14) . .
C20 Mo1 C17 86.80(14) . .
C18 Mo1 C17 35.15(14) . .
C1 Mo1 C19 94.62(14) . .
C16 Mo1 C19 86.73(15) . .
C20 Mo1 C19 35.33(14) . .
C18 Mo1 C19 35.34(14) . .
C17 Mo1 C19 66.54(15) . .
C1 Mo1 C21 154.13(15) . .
C16 Mo1 C21 66.42(15) . .
C20 Mo1 C21 35.44(16) . .
C18 Mo1 C21 85.22(14) . .
C17 Mo1 C21 86.07(14) . .
C19 Mo1 C21 65.94(15) . .
C1 Mo1 C22 167.51(14) . .
C16 Mo1 C22 35.27(15) . .
C20 Mo1 C22 65.94(16) . .
C18 Mo1 C22 84.68(14) . .
C17 Mo1 C22 66.15(14) . .
C19 Mo1 C22 84.96(15) . .
C21 Mo1 C22 34.77(16) . .
C1 Mo1 P2 77.46(10) . .
C16 Mo1 P2 89.68(10) . .
C20 Mo1 P2 158.48(12) . .
C18 Mo1 P2 131.03(10) . .
C17 Mo1 P2 102.89(10) . .
C19 Mo1 P2 165.47(10) . .
C21 Mo1 P2 125.03(12) . .
C22 Mo1 P2 100.12(11) . .
C1 Mo1 P1 84.01(10) . .
C16 Mo1 P1 138.51(11) . .
C20 Mo1 P1 90.07(10) . .
C18 Mo1 P1 146.70(10) . .
C17 Mo1 P1 173.79(10) . .
C19 Mo1 P1 113.29(11) . .
C21 Mo1 P1 88.27(10) . .
C22 Mo1 P1 107.66(11) . .
P2 Mo1 P1 78.34(3) . .
C31 P1 C25 102.34(16) . .
C31 P1 C23 105.84(17) . .
C25 P1 C23 104.49(17) . .
C31 P1 Mo1 116.11(11) . .
C25 P1 Mo1 117.36(12) . .
C23 P1 Mo1 109.51(11) . .
C43 P2 C37 104.23(17) . .
C43 P2 C24 106.06(16) . .
C37 P2 C24 100.21(17) . .
C43 P2 Mo1 117.49(12) . .
C37 P2 Mo1 120.67(13) . .
C24 P2 Mo1 106.01(11) . .
C2 C1 Mo1 176.1(3) . .
C1 C2 C3 174.4(4) . .
C2 C3 C4 121.1(3) . .
C2 C3 C10 119.1(3) . .
C4 C3 C10 119.5(3) . .
C9 C4 C5 117.8(3) . .
C9 C4 C3 120.9(3) . .
C5 C4 C3 121.2(3) . .
C6 C5 C4 120.9(3) . .
C6 C5 H5 119.6 . .
C4 C5 H5 119.6 . .
C5 C6 C7 120.4(4) . .
C5 C6 H6 119.8 . .
C7 C6 H6 119.8 . .
C8 C7 C6 119.6(3) . .
C8 C7 H7 120.2 . .
C6 C7 H7 120.2 . .
C7 C8 C9 119.9(3) . .
C7 C8 H8 120.1 . .
C9 C8 H8 120.1 . .
C8 C9 C4 121.4(3) . .
C8 C9 H9 119.3 . .
C4 C9 H9 119.3 . .
C15 C10 C11 118.5(3) . .
C15 C10 C3 119.7(3) . .
C11 C10 C3 121.8(3) . .
C12 C11 C10 120.6(3) . .
C12 C11 H11 119.7 . .
C10 C11 H11 119.7 . .
C11 C12 C13 120.4(4) . .
C11 C12 H12 119.8 . .
C13 C12 H12 119.8 . .
C14 C13 C12 119.3(3) . .
C14 C13 H13 120.4 . .
C12 C13 H13 120.4 . .
C13 C14 C15 120.3(3) . .
C13 C14 H14 119.9 . .
C15 C14 H14 119.9 . .
C14 C15 C10 120.9(3) . .
C14 C15 H15 119.5 . .
C10 C15 H15 119.5 . .
C22 C16 C17 128.6(4) . .
C22 C16 Mo1 75.1(2) . .
C17 C16 Mo1 73.1(2) . .
C22 C16 H16 115.7 . .
C17 C16 H16 115.7 . .
Mo1 C16 H16 129.1 . .
C18 C17 C16 126.9(4) . .
C18 C17 Mo1 72.0(2) . .
C16 C17 Mo1 70.9(2) . .
C18 C17 H17 116.6 . .
C16 C17 H17 116.6 . .
Mo1 C17 H17 135.4 . .
C17 C18 C19 130.6(4) . .
C17 C18 Mo1 72.9(2) . .
C19 C18 Mo1 72.9(2) . .
C17 C18 H18 114.7 . .
C19 C18 H18 114.7 . .
Mo1 C18 H18 134.8 . .
C20 C19 C18 128.0(4) . .
C20 C19 Mo1 71.8(2) . .
C18 C19 Mo1 71.8(2) . .
C20 C19 H19 116.0 . .
C18 C19 H19 116.0 . .
Mo1 C19 H19 135.5 . .
C19 C20 C21 128.0(4) . .
C19 C20 Mo1 72.9(2) . .
C21 C20 Mo1 73.1(2) . .
C19 C20 H20 116.0 . .
C21 C20 H20 116.0 . .
Mo1 C20 H20 131.8 . .
C22 C21 C20 129.3(4) . .
C22 C21 Mo1 73.9(2) . .
C20 C21 Mo1 71.5(2) . .
C22 C21 H21 115.4 . .
C20 C21 H21 115.4 . .
Mo1 C21 H21 133.9 . .
C21 C22 C16 128.2(4) . .
C21 C22 Mo1 71.3(2) . .
C16 C22 Mo1 69.6(2) . .
C21 C22 H22 115.9 . .
C16 C22 H22 115.9 . .
Mo1 C22 H22 139.9 . .
C24 C23 P1 110.9(2) . .
C24 C23 H23A 109.5 . .
P1 C23 H23A 109.5 . .
C24 C23 H23B 109.5 . .
P1 C23 H23B 109.5 . .
H23A C23 H23B 108.0 . .
C23 C24 P2 107.9(2) . .
C23 C24 H24A 110.1 . .
P2 C24 H24A 110.1 . .
C23 C24 H24B 110.1 . .
P2 C24 H24B 110.1 . .
H24A C24 H24B 108.4 . .
C30 C25 C26 117.5(4) . .
C30 C25 P1 122.0(3) . .
C26 C25 P1 120.3(3) . .
C25 C26 C27 120.9(4) . .
C25 C26 H26 119.6 . .
C27 C26 H26 119.6 . .
C28 C27 C26 121.0(4) . .
C28 C27 H27 119.5 . .
C26 C27 H27 119.5 . .
C29 C28 C27 118.8(4) . .
C29 C28 H28 120.6 . .
C27 C28 H28 120.6 . .
C28 C29 C30 120.7(4) . .
C28 C29 H29 119.7 . .
C30 C29 H29 119.7 . .
C25 C30 C29 121.1(4) . .
C25 C30 H30 119.5 . .
C29 C30 H30 119.5 . .
C32 C31 C36 118.8(3) . .
C32 C31 P1 119.0(3) . .
C36 C31 P1 122.0(3) . .
C31 C32 C33 120.1(4) . .
C31 C32 H32 119.9 . .
C33 C32 H32 119.9 . .
C34 C33 C32 120.5(4) . .
C34 C33 H33 119.8 . .
C32 C33 H33 119.8 . .
C35 C34 C33 120.1(4) . .
C35 C34 H34 120.0 . .
C33 C34 H34 120.0 . .
C34 C35 C36 119.8(4) . .
C34 C35 H35 120.1 . .
C36 C35 H35 120.1 . .
C31 C36 C35 120.7(4) . .
C31 C36 H36 119.7 . .
C35 C36 H36 119.7 . .
C42 C37 C38 117.5(4) . .
C42 C37 P2 121.0(3) . .
C38 C37 P2 121.0(3) . .
C39 C38 C37 121.6(4) . .
C39 C38 H38 119.2 . .
C37 C38 H38 119.2 . .
C38 C39 C40 119.1(5) . .
C38 C39 H39 120.4 . .
C40 C39 H39 120.4 . .
C41 C40 C39 120.2(4) . .
C41 C40 H40 119.9 . .
C39 C40 H40 119.9 . .
C40 C41 C42 120.5(5) . .
C40 C41 H41 119.8 . .
C42 C41 H41 119.8 . .
C37 C42 C41 121.1(4) . .
C37 C42 H42 119.5 . .
C41 C42 H42 119.5 . .
C48 C43 C44 119.0(3) . .
C48 C43 P2 118.9(3) . .
C44 C43 P2 122.1(3) . .
C45 C44 C43 120.1(3) . .
C45 C44 H44 120.0 . .
C43 C44 H44 120.0 . .
C44 C45 C46 120.3(4) . .
C44 C45 H45 119.9 . .
C46 C45 H45 119.9 . .
C47 C46 C45 119.8(3) . .
C47 C46 H46 120.1 . .
C45 C46 H46 120.1 . .
C46 C47 C48 120.3(4) . .
C46 C47 H47 119.9 . .
C48 C47 H47 119.9 . .
C43 C48 C47 120.5(4) . .
C43 C48 H48 119.7 . .
C47 C48 H48 119.7 . .
F2 P3 F5 90.0(2) . .
F2 P3 F6 178.7(3) . .
F5 P3 F6 90.1(2) . .
F2 P3 F1 93.0(2) . .
F5 P3 F1 177.0(2) . .
F6 P3 F1 87.0(2) . .
F2 P3 F3 89.7(2) . .
F5 P3 F3 90.29(17) . .
F6 P3 F3 89.0(2) . .
F1 P3 F3 89.2(2) . .
F2 P3 F4 91.5(2) . .
F5 P3 F4 87.7(2) . .
F6 P3 F4 89.7(2) . .
F1 P3 F4 92.7(2) . .
F3 P3 F4 177.6(2) . .
C1S Cl1S C1S 39.2(14) . 3_665
C1S Cl1S Cl2S 44.4(9) . .
C1S Cl1S Cl2S 83.4(8) 3_665 .
C1S Cl2S Cl1S 41.0(10) . .
C1S C1S Cl1S 88(3) 3_665 .
C1S C1S Cl2S 172(3) 3_665 .
Cl1S C1S Cl2S 94.6(14) . .
C1S C1S Cl1S 53(2) 3_665 3_665
Cl1S C1S Cl1S 140.8(14) . 3_665
Cl2S C1S Cl1S 124.2(15) . 3_665

loop_
_geom_bond_atom_site_label_1
_geom_bond_atom_site_label_2
_geom_bond_distance
_geom_bond_site_symmetry_2
Mo1 C1 1.994(3) .
Mo1 C16 2.284(4) .
Mo1 C20 2.301(4) .
Mo1 C18 2.302(4) .
Mo1 C17 2.313(4) .
Mo1 C19 2.316(4) .
Mo1 C21 2.321(4) .
Mo1 C22 2.355(4) .
Mo1 P2 2.5102(9) .
Mo1 P1 2.5132(9) .
P1 C31 1.824(3) .
P1 C25 1.835(3) .
P1 C23 1.840(4) .
P2 C43 1.822(4) .
P2 C37 1.830(4) .
P2 C24 1.834(3) .
C1 C2 1.258(5) .
C2 C3 1.354(5) .
C3 C4 1.479(5) .
C3 C10 1.490(5) .
C4 C9 1.390(5) .
C4 C5 1.397(5) .
C5 C6 1.382(5) .
C5 H5 0.9300 .
C6 C7 1.384(5) .
C6 H6 0.9300 .
C7 C8 1.380(5) .
C7 H7 0.9300 .
C8 C9 1.386(5) .
C8 H8 0.9300 .
C9 H9 0.9300 .
C10 C15 1.389(5) .
C10 C11 1.390(5) .
C11 C12 1.373(5) .
C11 H11 0.9300 .
C12 C13 1.394(6) .
C12 H12 0.9300 .
C13 C14 1.376(6) .
C13 H13 0.9300 .
C14 C15 1.378(5) .
C14 H14 0.9300 .
C15 H15 0.9300 .
C16 C22 1.407(6) .
C16 C17 1.421(6) .
C16 H16 0.9300 .
C17 C18 1.394(6) .
C17 H17 0.9300 .
C18 C19 1.402(6) .
C18 H18 0.9300 .
C19 C20 1.401(6) .
C19 H19 0.9300 .
C20 C21 1.407(6) .
C20 H20 0.9300 .
C21 C22 1.397(6) .
C21 H21 0.9300 .
C22 H22 0.9300 .
C23 C24 1.522(5) .
C23 H23A 0.9700 .
C23 H23B 0.9700 .
C24 H24A 0.9700 .
C24 H24B 0.9700 .
C25 C30 1.376(5) .
C25 C26 1.383(5) .
C26 C27 1.386(6) .
C26 H26 0.9300 .
C27 C28 1.368(7) .
C27 H27 0.9300 .
C28 C29 1.359(7) .
C28 H28 0.9300 .
C29 C30 1.397(6) .
C29 H29 0.9300 .
C30 H30 0.9300 .
C31 C32 1.384(5) .
C31 C36 1.388(5) .
C32 C33 1.395(5) .
C32 H32 0.9300 .
C33 C34 1.375(6) .
C33 H33 0.9300 .
C34 C35 1.371(6) .
C34 H34 0.9300 .
C35 C36 1.396(5) .
C35 H35 0.9300 .
C36 H36 0.9300 .
C37 C42 1.375(6) .
C37 C38 1.395(6) .
C38 C39 1.384(6) .
C38 H38 0.9300 .
C39 C40 1.386(8) .
C39 H39 0.9300 .
C40 C41 1.352(7) .
C40 H40 0.9300 .
C41 C42 1.395(6) .
C41 H41 0.9300 .
C42 H42 0.9300 .
C43 C48 1.388(5) .
C43 C44 1.398(5) .
C44 C45 1.387(5) .
C44 H44 0.9300 .
C45 C46 1.389(5) .
C45 H45 0.9300 .
C46 C47 1.375(6) .
C46 H46 0.9300 .
C47 C48 1.390(5) .
C47 H47 0.9300 .
C48 H48 0.9300 .
P3 F2 1.560(3) .
P3 F5 1.567(3) .
P3 F6 1.572(3) .
P3 F1 1.585(3) .
P3 F3 1.586(3) .
P3 F4 1.591(4) .
Cl1S C1S 1.40(2) .
Cl1S C1S 1.75(2) 3_665
Cl1S Cl2S 2.130(10) .
Cl2S C1S 1.50(2) .
C1S C1S 1.11(4) 3_665
C1S Cl1S 1.75(2) 3_665

loop_
_geom_torsion_atom_site_label_1
_geom_torsion_atom_site_label_2
_geom_torsion_atom_site_label_3
_geom_torsion_atom_site_label_4
_geom_torsion
_geom_torsion_site_symmetry_1
_geom_torsion_site_symmetry_4
C1 Mo1 P1 C31 -42.99(16) . .
C16 Mo1 P1 C31 162.6(2) . .
C20 Mo1 P1 C31 76.88(17) . .
C18 Mo1 P1 C31 33.7(2) . .
C17 Mo1 P1 C31 136.6(10) . .
C19 Mo1 P1 C31 49.48(17) . .
C21 Mo1 P1 C31 112.28(17) . .
C22 Mo1 P1 C31 141.58(17) . .
P2 Mo1 P1 C31 -121.38(13) . .
C1 Mo1 P1 C25 -164.43(17) . .
C16 Mo1 P1 C25 41.2(2) . .
C20 Mo1 P1 C25 -44.55(18) . .
C18 Mo1 P1 C25 -87.8(2) . .
C17 Mo1 P1 C25 15.2(10) . .
C19 Mo1 P1 C25 -71.96(17) . .
C21 Mo1 P1 C25 -9.15(18) . .
C22 Mo1 P1 C25 20.14(18) . .
P2 Mo1 P1 C25 117.19(14) . .
C1 Mo1 P1 C23 76.75(16) . .
C16 Mo1 P1 C23 -77.6(2) . .
C20 Mo1 P1 C23 -163.38(18) . .
C18 Mo1 P1 C23 153.4(2) . .
C17 Mo1 P1 C23 -103.7(10) . .
C19 Mo1 P1 C23 169.22(17) . .
C21 Mo1 P1 C23 -127.98(18) . .
C22 Mo1 P1 C23 -98.68(18) . .
P2 Mo1 P1 C23 -1.64(13) . .
C1 Mo1 P2 C43 58.61(16) . .
C16 Mo1 P2 C43 -75.02(17) . .
C20 Mo1 P2 C43 -156.3(3) . .
C18 Mo1 P2 C43 -17.14(19) . .
C17 Mo1 P2 C43 -41.24(17) . .
C19 Mo1 P2 C43 0.6(4) . .
C21 Mo1 P2 C43 -135.51(18) . .
C22 Mo1 P2 C43 -108.88(17) . .
P1 Mo1 P2 C43 144.99(13) . .
C1 Mo1 P2 C37 -172.29(17) . .
C16 Mo1 P2 C37 54.08(18) . .
C20 Mo1 P2 C37 -27.2(3) . .
C18 Mo1 P2 C37 111.96(19) . .
C17 Mo1 P2 C37 87.85(17) . .
C19 Mo1 P2 C37 129.7(4) . .
C21 Mo1 P2 C37 -6.42(19) . .
C22 Mo1 P2 C37 20.21(18) . .
P1 Mo1 P2 C37 -85.92(14) . .
C1 Mo1 P2 C24 -59.67(15) . .
C16 Mo1 P2 C24 166.70(16) . .
C20 Mo1 P2 C24 85.4(3) . .
C18 Mo1 P2 C24 -135.42(18) . .
C17 Mo1 P2 C24 -159.52(16) . .
C19 Mo1 P2 C24 -117.7(4) . .
C21 Mo1 P2 C24 106.21(17) . .
C22 Mo1 P2 C24 132.84(16) . .
P1 Mo1 P2 C24 26.71(12) . .
C16 Mo1 C1 C2 27(4) . .
C20 Mo1 C1 C2 143(4) . .
C18 Mo1 C1 C2 82(4) . .
C17 Mo1 C1 C2 50(4) . .
C19 Mo1 C1 C2 117(4) . .
C21 Mo1 C1 C2 156(4) . .
C22 Mo1 C1 C2 29(5) . .
P2 Mo1 C1 C2 -51(4) . .
P1 Mo1 C1 C2 -130(4) . .
Mo1 C1 C2 C3 -58(7) . .
C1 C2 C3 C4 -118(4) . .
C1 C2 C3 C10 57(4) . .
C2 C3 C4 C9 149.9(3) . .
C10 C3 C4 C9 -25.1(5) . .
C2 C3 C4 C5 -25.6(5) . .
C10 C3 C4 C5 159.5(3) . .
C9 C4 C5 C6 0.4(6) . .
C3 C4 C5 C6 176.0(4) . .
C4 C5 C6 C7 -1.6(6) . .
C5 C6 C7 C8 0.5(6) . .
C6 C7 C8 C9 1.7(6) . .
C7 C8 C9 C4 -3.0(5) . .
C5 C4 C9 C8 1.9(5) . .
C3 C4 C9 C8 -173.7(3) . .
C2 C3 C10 C15 -44.8(5) . .
C4 C3 C10 C15 130.3(3) . .
C2 C3 C10 C11 136.1(4) . .
C4 C3 C10 C11 -48.8(5) . .
C15 C10 C11 C12 0.1(5) . .
C3 C10 C11 C12 179.2(3) . .
C10 C11 C12 C13 -2.1(6) . .
C11 C12 C13 C14 2.0(6) . .
C12 C13 C14 C15 0.0(6) . .
C13 C14 C15 C10 -2.0(5) . .
C11 C10 C15 C14 1.9(5) . .
C3 C10 C15 C14 -177.2(3) . .
C1 Mo1 C16 C22 179.2(2) . .
C20 Mo1 C16 C22 50.5(3) . .
C18 Mo1 C16 C22 115.9(3) . .
C17 Mo1 C16 C22 139.0(4) . .
C19 Mo1 C16 C22 85.9(3) . .
C21 Mo1 C16 C22 20.8(2) . .
P2 Mo1 C16 C22 -108.2(2) . .
P1 Mo1 C16 C22 -36.3(3) . .
C1 Mo1 C16 C17 40.1(3) . .
C20 Mo1 C16 C17 -88.5(2) . .
C18 Mo1 C16 C17 -23.1(2) . .
C19 Mo1 C16 C17 -53.1(2) . .
C21 Mo1 C16 C17 -118.3(3) . .
C22 Mo1 C16 C17 -139.0(4) . .
P2 Mo1 C16 C17 112.8(2) . .
P1 Mo1 C16 C17 -175.37(17) . .
C22 C16 C17 C18 -6.1(6) . .
Mo1 C16 C17 C18 48.0(4) . .
C22 C16 C17 Mo1 -54.2(4) . .
C1 Mo1 C17 C18 67.9(2) . .
C16 Mo1 C17 C18 -141.3(3) . .
C20 Mo1 C17 C18 -51.8(2) . .
C19 Mo1 C17 C18 -21.8(2) . .
C21 Mo1 C17 C18 -87.3(2) . .
C22 Mo1 C17 C18 -116.8(3) . .
P2 Mo1 C17 C18 147.7(2) . .
P1 Mo1 C17 C18 -111.6(10) . .
C1 Mo1 C17 C16 -150.8(2) . .
C20 Mo1 C17 C16 89.5(3) . .
C18 Mo1 C17 C16 141.3(3) . .
C19 Mo1 C17 C16 119.4(3) . .
C21 Mo1 C17 C16 54.0(3) . .
C22 Mo1 C17 C16 24.5(2) . .
P2 Mo1 C17 C16 -71.1(2) . .
P1 Mo1 C17 C16 29.6(11) . .
C16 C17 C18 C19 0.3(7) . .
Mo1 C17 C18 C19 47.9(4) . .
C16 C17 C18 Mo1 -47.6(4) . .
C1 Mo1 C18 C17 -115.0(2) . .
C16 Mo1 C18 C17 23.6(2) . .
C20 Mo1 C18 C17 121.1(3) . .
C19 Mo1 C18 C17 143.8(4) . .
C21 Mo1 C18 C17 90.0(2) . .
C22 Mo1 C18 C17 55.0(2) . .
P2 Mo1 C18 C17 -43.7(3) . .
P1 Mo1 C18 C17 169.45(17) . .
C1 Mo1 C18 C19 101.2(2) . .
C16 Mo1 C18 C19 -120.2(3) . .
C20 Mo1 C18 C19 -22.8(2) . .
C17 Mo1 C18 C19 -143.8(4) . .
C21 Mo1 C18 C19 -53.9(2) . .
C22 Mo1 C18 C19 -88.8(2) . .
P2 Mo1 C18 C19 172.42(18) . .
P1 Mo1 C18 C19 25.6(3) . .
C17 C18 C19 C20 -0.4(7) . .
Mo1 C18 C19 C20 47.6(4) . .
C17 C18 C19 Mo1 -47.9(4) . .
C1 Mo1 C19 C20 138.2(3) . .
C16 Mo1 C19 C20 -89.6(3) . .
C18 Mo1 C19 C20 -142.2(4) . .
C17 Mo1 C19 C20 -120.5(3) . .
C21 Mo1 C19 C20 -24.1(2) . .
C22 Mo1 C19 C20 -54.3(3) . .
P2 Mo1 C19 C20 -165.6(3) . .
P1 Mo1 C19 C20 52.8(3) . .
C1 Mo1 C19 C18 -79.6(2) . .
C16 Mo1 C19 C18 52.6(2) . .
C20 Mo1 C19 C18 142.2(4) . .
C17 Mo1 C19 C18 21.7(2) . .
C21 Mo1 C19 C18 118.2(3) . .
C22 Mo1 C19 C18 87.9(2) . .
P2 Mo1 C19 C18 -23.4(6) . .
P1 Mo1 C19 C18 -165.0(2) . .
C18 C19 C20 C21 3.6(7) . .
Mo1 C19 C20 C21 51.2(4) . .
C18 C19 C20 Mo1 -47.6(4) . .
C1 Mo1 C20 C19 -49.9(3) . .
C16 Mo1 C20 C19 88.4(3) . .
C18 Mo1 C20 C19 22.8(2) . .
C17 Mo1 C20 C19 52.4(3) . .
C21 Mo1 C20 C19 140.1(4) . .
C22 Mo1 C20 C19 117.6(3) . .
P2 Mo1 C20 C19 170.2(2) . .
P1 Mo1 C20 C19 -133.0(2) . .
C1 Mo1 C20 C21 170.1(2) . .
C16 Mo1 C20 C21 -51.7(2) . .
C18 Mo1 C20 C21 -117.3(3) . .
C17 Mo1 C20 C21 -87.7(2) . .
C19 Mo1 C20 C21 -140.1(4) . .
C22 Mo1 C20 C21 -22.4(2) . .
P2 Mo1 C20 C21 30.1(4) . .
P1 Mo1 C20 C21 86.9(2) . .
C19 C20 C21 C22 -1.7(7) . .
Mo1 C20 C21 C22 49.4(4) . .
C19 C20 C21 Mo1 -51.1(4) . .
C1 Mo1 C21 C22 -162.4(3) . .
C16 Mo1 C21 C22 -21.0(2) . .
C20 Mo1 C21 C22 -142.3(4) . .
C18 Mo1 C21 C22 -87.5(3) . .
C17 Mo1 C21 C22 -52.3(3) . .
C19 Mo1 C21 C22 -118.3(3) . .
P2 Mo1 C21 C22 50.7(3) . .
P1 Mo1 C21 C22 125.1(2) . .
C1 Mo1 C21 C20 -20.1(4) . .
C16 Mo1 C21 C20 121.3(3) . .
C18 Mo1 C21 C20 54.8(2) . .
C17 Mo1 C21 C20 90.0(2) . .
C19 Mo1 C21 C20 24.0(2) . .
C22 Mo1 C21 C20 142.3(4) . .
P2 Mo1 C21 C20 -167.00(19) . .
P1 Mo1 C21 C20 -92.5(2) . .
C20 C21 C22 C16 -5.7(7) . .
Mo1 C21 C22 C16 42.8(4) . .
C20 C21 C22 Mo1 -48.5(4) . .
C17 C16 C22 C21 10.0(7) . .
Mo1 C16 C22 C21 -43.4(4) . .
C17 C16 C22 Mo1 53.4(4) . .
C1 Mo1 C22 C21 142.4(6) . .
C16 Mo1 C22 C21 145.3(4) . .
C20 Mo1 C22 C21 22.8(2) . .
C18 Mo1 C22 C21 89.3(3) . .
C17 Mo1 C22 C21 120.3(3) . .
C19 Mo1 C22 C21 53.8(3) . .
P2 Mo1 C22 C21 -139.9(2) . .
P1 Mo1 C22 C21 -59.1(2) . .
C1 Mo1 C22 C16 -2.8(8) . .
C20 Mo1 C22 C16 -122.4(3) . .
C18 Mo1 C22 C16 -56.0(3) . .
C17 Mo1 C22 C16 -24.9(2) . .
C19 Mo1 C22 C16 -91.5(3) . .
C21 Mo1 C22 C16 -145.3(4) . .
P2 Mo1 C22 C16 74.8(2) . .
P1 Mo1 C22 C16 155.7(2) . .
C31 P1 C23 C24 95.6(3) . .
C25 P1 C23 C24 -156.8(2) . .
Mo1 P1 C23 C24 -30.3(3) . .
P1 C23 C24 P2 54.9(3) . .
C43 P2 C24 C23 -179.8(2) . .
C37 P2 C24 C23 72.0(3) . .
Mo1 P2 C24 C23 -54.2(2) . .
C31 P1 C25 C30 149.5(4) . .
C23 P1 C25 C30 39.3(4) . .
Mo1 P1 C25 C30 -82.2(4) . .
C31 P1 C25 C26 -35.2(4) . .
C23 P1 C25 C26 -145.4(3) . .
Mo1 P1 C25 C26 93.1(3) . .
C30 C25 C26 C27 1.2(7) . .
P1 C25 C26 C27 -174.3(4) . .
C25 C26 C27 C28 -0.1(7) . .
C26 C27 C28 C29 -1.2(7) . .
C27 C28 C29 C30 1.2(7) . .
C26 C25 C30 C29 -1.1(7) . .
P1 C25 C30 C29 174.3(4) . .
C28 C29 C30 C25 -0.1(8) . .
C25 P1 C31 C32 92.3(3) . .
C23 P1 C31 C32 -158.6(3) . .
Mo1 P1 C31 C32 -36.9(3) . .
C25 P1 C31 C36 -83.0(3) . .
C23 P1 C31 C36 26.2(3) . .
Mo1 P1 C31 C36 147.9(3) . .
C36 C31 C32 C33 1.5(5) . .
P1 C31 C32 C33 -173.9(3) . .
C31 C32 C33 C34 -1.9(6) . .
C32 C33 C34 C35 0.3(6) . .
C33 C34 C35 C36 1.8(6) . .
C32 C31 C36 C35 0.6(5) . .
P1 C31 C36 C35 175.8(3) . .
C34 C35 C36 C31 -2.2(6) . .
C43 P2 C37 C42 -38.7(4) . .
C24 P2 C37 C42 70.9(4) . .
Mo1 P2 C37 C42 -173.5(3) . .
C43 P2 C37 C38 149.7(3) . .
C24 P2 C37 C38 -100.7(4) . .
Mo1 P2 C37 C38 15.0(4) . .
C42 C37 C38 C39 2.1(7) . .
P2 C37 C38 C39 173.9(4) . .
C37 C38 C39 C40 0.0(8) . .
C38 C39 C40 C41 -2.3(8) . .
C39 C40 C41 C42 2.4(8) . .
C38 C37 C42 C41 -2.0(7) . .
P2 C37 C42 C41 -173.8(4) . .
C40 C41 C42 C37 -0.2(8) . .
C37 P2 C43 C48 -75.2(3) . .
C24 P2 C43 C48 179.6(3) . .
Mo1 P2 C43 C48 61.3(3) . .
C37 P2 C43 C44 104.8(3) . .
C24 P2 C43 C44 -0.5(3) . .
Mo1 P2 C43 C44 -118.7(3) . .
C48 C43 C44 C45 1.1(5) . .
P2 C43 C44 C45 -178.9(3) . .
C43 C44 C45 C46 -1.1(5) . .
C44 C45 C46 C47 0.6(5) . .
C45 C46 C47 C48 0.0(6) . .
C44 C43 C48 C47 -0.5(5) . .
P2 C43 C48 C47 179.5(3) . .
C46 C47 C48 C43 0.0(6) . .
C1S Cl1S Cl2S C1S -5(2) 3_665 .
Cl2S Cl1S C1S C1S -172(3) . 3_665
C1S Cl1S C1S Cl2S 172(3) 3_665 .
C1S Cl1S C1S Cl1S -0.003(7) 3_665 3_665
Cl2S Cl1S C1S Cl1S -172(3) . 3_665
Cl1S Cl2S C1S C1S 106(25) . 3_665
Cl1S Cl2S C1S Cl1S 174(3) . 3_665
